data_7045735
loop_
_publ_author_name
'Grote, Johanna'
'Neumann, Beate'
'Stammler, Hans-Georg'
'Mitzel, Norbert W.'

_publ_section_title
;
 Diversity of aggregation motifs in gold(i) dithiocarboxylate complexes.
;
_journal_issue 13
_journal_name_full 'Dalton transactions (Cambridge, England : 2003)'
_journal_page_first 4701
_journal_page_last 4706
_journal_paper_doi 10.1039/c8dt00342d
_journal_volume 47
_journal_year 2018
_chemical_formula_moiety 'C4 H6 Au2 S4'
_chemical_formula_sum 'C4 H6 Au2 S4'
_chemical_formula_weight 576.26
_space_group_crystal_system monoclinic
_space_group_IT_number 15
_space_group_name_Hall '-I 2ya'
_space_group_name_H-M_alt 'I 1 2/a 1'
_symmetry_space_group_name_Hall '-I 2ya'
_symmetry_space_group_name_H-M 'I 1 2/a 1'
_atom_sites_solution_hydrogens geom
_atom_sites_solution_primary direct
_audit_creation_date 2015-08-26
_audit_creation_method
;
  Olex2 1.2-ac2
  (compiled 2012.03.27 svn.r2268, GUI svn.r4156)
;
_audit_update_record
;
2018-01-19 deposited with the CCDC.
2018-02-26 downloaded from the CCDC.
;
_cell_angle_alpha 90
_cell_angle_beta 99.241(5)
_cell_angle_gamma 90
_cell_formula_units_Z 4
_cell_length_a 11.7350(7)
_cell_length_b 4.1334(2)
_cell_length_c 18.8476(11)
_cell_measurement_reflns_used 5245
_cell_measurement_temperature 99.95(18)
_cell_measurement_theta_max 75.7240
_cell_measurement_theta_min 11.3440
_cell_volume 902.35(9)
_computing_cell_refinement 'CrysAlisPro 1.171.38.30a (Agilent, 2015)'
_computing_data_collection 'CrysAlisPro 1.171.38.30a (Agilent, 2015)'
_computing_data_reduction 'CrysAlisPro 1.171.38.30a (Agilent, 2015)'
_computing_molecular_graphics
;
O. V. Dolomanov, L. J. Bourhis, R. J. Gildea, J. A. K. Howard and H. Puschmann,
OLEX2: a complete structure solution, refinement and analysis program.
J. Appl. Cryst. (2009). 42, 339-341.
;
_computing_publication_material
;
O. V. Dolomanov, L. J. Bourhis, R. J. Gildea, J. A. K. Howard and H. Puschmann,
OLEX2: a complete structure solution, refinement and analysis program.
J. Appl. Cryst. (2009). 42, 339-341.
;
_computing_structure_refinement
;
SHELXL, G.M. Sheldrick, Acta Cryst.
(2008). A64, 112-122
;
_computing_structure_solution
;
SHELXS, G.M. Sheldrick, Acta Cryst.
(2008). A64, 112-122
;
_diffrn_ambient_environment N~2~
_diffrn_ambient_temperature 99.95(18)
_diffrn_detector 'CCD plate'
_diffrn_detector_area_resol_mean 5.3114
_diffrn_detector_type Atlas
_diffrn_measured_fraction_theta_full 1.000
_diffrn_measured_fraction_theta_max 0.8061
_diffrn_measurement_details
;
List of Runs (angles in degrees, time in seconds):

  # Type    Start    End  Width  t~exp~   \w     \q     \k     \f   Frames
#--------------------------------------------------------------------------
  1  \w    -64.00  30.00   1.00    2.00    --  -38.50  57.00 -90.00   94
  2  \w    -69.00  33.00   1.00    2.00    --  -38.50  77.00   0.00  102
  3  \w     18.00 111.00   1.00    2.00    --   42.95  57.00-120.00   93
  4  \w     13.00 114.00   1.00    2.00    --   42.95  77.00-180.00  101
  5  \w     13.00 114.00   1.00    2.00    --   42.95  77.00 120.00  101
  6  \w     13.00 114.00   1.00    2.00    --   42.95  77.00 -30.00  101
  7  \w     57.00 126.00   1.00    2.00    --   42.95 178.00-120.00   69
  8  \w     13.00 114.00   1.00    2.00    --   42.95  77.00  30.00  101
  9  \w     18.00 111.00   1.00    2.00    --   42.95  57.00  60.00   93
 10  \w     13.00 114.00   1.00    2.00    --   42.95  77.00 -90.00  101
 11  \w     55.00 127.00   1.00    2.00    --   42.95-178.00 150.00   72
 12  \w     85.00 178.00   1.00    8.00    --  111.00  61.00 150.00   93
 13  \w     81.00 178.00   1.00    8.00    --  111.00  77.00 -90.00   97
 14  \w     81.00 178.00   1.00    8.00    --  111.00  77.00  30.00   97
 15  \w     41.00 122.00   1.00    8.00    --  111.00-125.00   0.00   81
 16  \w     85.00 178.00   1.00    8.00    --  111.00  61.00-180.00   93
 17  \w     81.00 178.00   1.00    8.00    --  111.00  77.00-150.00   97
 18  \w     85.00 178.00   1.00    8.00    --  111.00  61.00 120.00   93
 19  \w     81.00 178.00   1.00    8.00    --  111.00  77.00  90.00   97
 20  \w     86.00 178.00   1.00    8.00    --  111.00  56.00 102.43   92
 21  \w     40.00 141.00   1.00    8.00    --  111.00 -77.00 150.00  101
 22  \w     85.00 178.00   1.00    8.00    --  111.00  61.00 -60.00   93
 23  \w     81.00 178.00   1.00    8.00    --  111.00  77.00 150.00   97
 24  \w     85.00 178.00   1.00    8.00    --  111.00  61.00 -90.00   93
 25  \w     85.00 178.00   1.00    8.00    --  111.00  61.00   0.00   93
 26  \w     31.00 109.00   1.00    8.00    --  111.00 -94.00 150.00   78
 27  \w     31.00 109.00   1.00    8.00    --  111.00 -94.00  60.00   78
 28  \w     85.00 178.00   1.00    8.00    --  111.00  61.00  30.00   93
 29  \w     81.00 178.00   1.00    8.00    --  111.00  77.00-180.00   97
 30  \w     81.00 178.00   1.00    8.00    --  111.00  77.00 120.00   97
 31  \w     81.00 178.00   1.00    8.00    --  111.00  77.00  60.00   97
 32  \w     81.00 178.00   1.00    8.00    --  111.00  77.00 -30.00   97
 33  \w     85.00 178.00   1.00    8.00    --  111.00  61.00-120.00   93
 34  \w     85.00 178.00   1.00    8.00    --  111.00  61.00  90.00   93
 35  \w     81.00 178.00   1.00    8.00    --  111.00  77.00-120.00   97
 36  \w     85.00 178.00   1.00    8.00    --  111.00  61.00 -30.00   93
 37  \w     85.00 178.00   1.00    8.00    --  111.00  61.00-150.00   93
 38  \w     40.00 141.00   1.00    8.00    --  111.00 -77.00 -30.00  101
 39  \w     88.00 178.00   1.00    8.00    --  111.00  47.00 -26.10   90
 40  \w   -124.00  47.00   1.00    2.00    --  -38.50   0.00 150.00  171
 41  \w   -124.00  47.00   1.00    2.00    --  -38.50   0.00 -30.00  171
 42  \w   -124.00  47.00   1.00    2.00    --  -38.50   0.00 -60.00  171
 43  \w   -124.00  47.00   1.00    2.00    --  -38.50   0.00-120.00  171
 44  \w   -124.00  47.00   1.00    2.00    --  -38.50   0.00 -90.00  171
 45  \w   -124.00  47.00   1.00    2.00    --  -38.50   0.00-180.00  171
 46  \w   -124.00  47.00   1.00    2.00    --  -38.50   0.00-150.00  171
 47  \w   -124.00  47.00   1.00    2.00    --  -38.50   0.00   0.00  171
 48  \w   -124.00  47.00   1.00    2.00    --  -38.50   0.00  30.00  171
 49  \w   -124.00  47.00   1.00    2.00    --  -38.50   0.00  60.00  171
 50  \w   -124.00  47.00   1.00    2.00    --  -38.50   0.00  90.00  171
 51  \w   -124.00  47.00   1.00    2.00    --  -38.50   0.00 120.00  171
 52  \w     22.00 114.00   1.00    2.00    --   42.95  39.00 134.00   92
 53  \w     13.00 114.00   1.00    2.00    --   42.95  77.00-150.00  101
 54  \w     81.00 178.00   1.00    8.00    --  111.00  77.00   0.00   97
 55  \w     89.00 178.00   1.00    8.00    --  111.00  45.00 -60.00   89
 56  \w     31.00 109.00   1.00    8.00    --  111.00 -94.00-120.00   78
;
_diffrn_measurement_device 'four-circle diffractometer'
_diffrn_measurement_device_type 'SuperNova, Dual, Cu at zero, Atlas'
_diffrn_measurement_method '\w scans'
_diffrn_orient_matrix_type 'CrysAlisPro convention (1999,Acta A55,543-557)'
_diffrn_orient_matrix_UB_11 0.1283625000
_diffrn_orient_matrix_UB_12 0.0865857000
_diffrn_orient_matrix_UB_13 0.0227272000
_diffrn_orient_matrix_UB_21 0.0223636000
_diffrn_orient_matrix_UB_22 -0.3369377000
_diffrn_orient_matrix_UB_23 0.0344149000
_diffrn_orient_matrix_UB_31 0.0267106000
_diffrn_orient_matrix_UB_32 -0.1337491000
_diffrn_orient_matrix_UB_33 -0.0718125000
_diffrn_radiation_monochromator mirror
_diffrn_radiation_probe x-ray
_diffrn_radiation_type 'Cu K\a'
_diffrn_radiation_wavelength 1.54184
_diffrn_reflns_av_R_equivalents 0.0252
_diffrn_reflns_av_sigmaI/netI 0.0359
_diffrn_reflns_Laue_measured_fraction_full 1.000
_diffrn_reflns_Laue_measured_fraction_max 1.000
_diffrn_reflns_limit_h_max 14
_diffrn_reflns_limit_h_min -14
_diffrn_reflns_limit_k_max 5
_diffrn_reflns_limit_k_min -5
_diffrn_reflns_limit_l_max 22
_diffrn_reflns_limit_l_min -22
_diffrn_reflns_number 17356
_diffrn_reflns_point_group_measured_fraction_full 1.000
_diffrn_reflns_point_group_measured_fraction_max 1.000
_diffrn_reflns_theta_full 67.684
_diffrn_reflns_theta_max 72.058
_diffrn_reflns_theta_min 4.754
_diffrn_source 'micro-focus sealed X-ray tube'
_diffrn_source_type 'SuperNova (Cu) X-ray Source'
_exptl_absorpt_coefficient_mu 68.286
_exptl_absorpt_correction_T_max 0.557
_exptl_absorpt_correction_T_min 0.089
_exptl_absorpt_correction_type gaussian
_exptl_absorpt_process_details
;
CrysAlisPro 1.171.38.30a (Agilent, 2015)
Numerical absorption correction based on gaussian integration over
            a multifaceted crystal model
Empirical absorption correction using spherical harmonics,
 implemented in SCALE3 ABSPACK scaling algorithm.
;
_exptl_crystal_colour 'clear red'
_exptl_crystal_colour_lustre clear
_exptl_crystal_colour_primary red
_exptl_crystal_density_diffrn 4.242
_exptl_crystal_description needle
_exptl_crystal_F_000 1008
_exptl_crystal_size_max 0.12
_exptl_crystal_size_mid 0.041
_exptl_crystal_size_min 0.021
_refine_diff_density_max 3.379
_refine_diff_density_min -1.998
_refine_diff_density_rms 0.392
_refine_ls_extinction_method none
_refine_ls_goodness_of_fit_ref 1.110
_refine_ls_hydrogen_treatment constr
_refine_ls_matrix_type full
_refine_ls_number_parameters 48
_refine_ls_number_reflns 1661
_refine_ls_number_restraints 0
_refine_ls_restrained_S_all 1.110
_refine_ls_R_factor_all 0.0387
_refine_ls_R_factor_gt 0.0368
_refine_ls_shift/su_max 0.001
_refine_ls_shift/su_mean 0.000
_refine_ls_structure_factor_coef Fsqd
_refine_ls_weighting_details 'w=1/[\s^2^(Fo^2^)+(0.0949P)^2^] where P=(Fo^2^+2Fc^2^)/3'
_refine_ls_weighting_scheme calc
_refine_ls_wR_factor_gt 0.1175
_refine_ls_wR_factor_ref 0.1192
_reflns_Friedel_coverage 0.000
_reflns_number_gt 1506
_reflns_number_total 1661
_reflns_threshold_expression 'I > 2\s(I)'
_cod_data_source_file c8dt00342d1.cif
_cod_data_source_block glatthor06
_cod_depositor_comments 'Adding full bibliography for 7045735--7045741.cif.'
_cod_database_code 7045735
_chemical_oxdiff_formula ' C4H6Au2S4'
_chemical_oxdiff_usercomment ' '
_oxdiff_exptl_absorpt_empirical_details
;
Empirical correction (ABSPACK) includes:
- Absorption correction using spherical harmonics
- Frame scaling
;
_oxdiff_exptl_absorpt_empirical_full_max 5.320
_oxdiff_exptl_absorpt_empirical_full_min 0.463
_oxdiff_twin_integration_method simultaneous
_oxdiff_twin_items 2
_shelx_space_group_comment
;
The symmetry employed for this shelxl refinement is uniquely defined
by the following loop, which should always be used as a source of
symmetry information in preference to the above space-group names.
They are only intended as comments.
;
_shelxl_version_number 2014-3
_twin_special_details
;
Component 2 rotated by 179.9547\% 
 around [0.97 -0.00 -0.25] (reciprocal) or [1.00 0.00 0.00] (direct)
;

loop_
_space_group_symop_operation_xyz
'x, y, z'
'-x+1/2, y, -z'
'x+1/2, y+1/2, z+1/2'
'-x+1, y+1/2, -z+1/2'
'-x, -y, -z'
'x-1/2, -y, z'
'-x+1/2, -y+1/2, -z+1/2'
'x, -y+1/2, z+1/2'

loop_
_atom_site_label
_atom_site_type_symbol
_atom_site_fract_x
_atom_site_fract_y
_atom_site_fract_z
_atom_site_U_iso_or_equiv
_atom_site_adp_type
_atom_site_occupancy
_atom_site_site_symmetry_order
_atom_site_calc_flag
_atom_site_refinement_flags_posn
_atom_site_refinement_flags_adp
Au1 Au 0.61495(3) 0.39330(10) 0.49728(2) 0.0204(3) Uani 1 1 d . .
S1 S 0.5634(2) 0.1298(5) 0.38964(14) 0.0246(5) Uani 1 1 d . .
S2 S 0.3170(2) 0.3604(6) 0.39507(14) 0.0257(6) Uani 1 1 d . .
C1 C 0.4226(9) 0.174(2) 0.3595(5) 0.0246(19) Uani 1 1 d . .
C2 C 0.3806(9) 0.027(3) 0.2872(5) 0.027(2) Uani 1 1 d . .
H2A H 0.3784 0.1936 0.2499 0.041 Uiso 1 1 calc R U
H2B H 0.3029 -0.0610 0.2864 0.041 Uiso 1 1 calc R U
H2C H 0.4330 -0.1468 0.2780 0.041 Uiso 1 1 calc R U

loop_
_atom_site_aniso_label
_atom_site_aniso_U_11
_atom_site_aniso_U_22
_atom_site_aniso_U_33
_atom_site_aniso_U_23
_atom_site_aniso_U_13
_atom_site_aniso_U_12
Au1 0.0117(4) 0.0295(4) 0.0199(4) 0.00093(11) 0.0025(2) 0.00105(10)
S1 0.0139(11) 0.0349(12) 0.0248(13) -0.0030(8) 0.0022(9) 0.0036(8)
S2 0.0134(11) 0.0396(13) 0.0234(13) -0.0032(9) 0.0012(9) 0.0008(8)
C1 0.020(5) 0.032(4) 0.022(5) 0.008(4) 0.003(4) -0.004(4)
C2 0.021(5) 0.032(4) 0.027(5) -0.005(4) 0.003(4) 0.001(4)

loop_
_atom_type_symbol
_atom_type_description
_atom_type_scat_dispersion_real
_atom_type_scat_dispersion_imag
_atom_type_scat_source
C C 0.0181 0.0091 'International Tables Vol C Tables 4.2.6.8 and 6.1.1.4'
H H 0.0000 0.0000 'International Tables Vol C Tables 4.2.6.8 and 6.1.1.4'
Au Au -4.4197 7.2980 'International Tables Vol C Tables 4.2.6.8 and 6.1.1.4'
S S 0.3331 0.5567 'International Tables Vol C Tables 4.2.6.8 and 6.1.1.4'

loop_
_exptl_crystal_face_index_h
_exptl_crystal_face_index_k
_exptl_crystal_face_index_l
_exptl_crystal_face_perp_dist
1 0 -1 0.0700
0 -1 0 0.0104
0 1 0 0.0104
0 0 -1 0.0191
0 0 1 0.0221
-1 0 1 0.0420

loop_
_geom_angle_atom_site_label_1
_geom_angle_atom_site_label_2
_geom_angle_atom_site_label_3
_geom_angle
_geom_angle_site_symmetry_1
_geom_angle_site_symmetry_3
Au1 Au1 Au1 161.590(17) 5_666 2_656
S1 Au1 Au1 98.61(6) . 2_656
S1 Au1 Au1 93.54(6) . 5_666
S2 Au1 Au1 76.47(6) 5_666 2_656
S2 Au1 Au1 91.60(6) 5_666 5_666
S2 Au1 S1 174.86(9) 5_666 .
C1 S1 Au1 110.7(4) . .
C1 S2 Au1 112.3(4) . 5_666
S1 C1 S2 131.8(7) . .
C2 C1 S1 115.2(7) . .
C2 C1 S2 113.0(7) . .
C1 C2 H2A 109.5 . .
C1 C2 H2B 109.5 . .
C1 C2 H2C 109.5 . .
H2A C2 H2B 109.5 . .
H2A C2 H2C 109.5 . .
H2B C2 H2C 109.5 . .

loop_
_geom_bond_atom_site_label_1
_geom_bond_atom_site_label_2
_geom_bond_distance
_geom_bond_site_symmetry_2
Au1 Au1 3.1548(7) 2_656
Au1 Au1 2.8558(7) 5_666
Au1 S1 2.296(3) .
Au1 S2 2.296(3) 5_666
S1 C1 1.669(11) .
S2 Au1 2.296(3) 5_666
S2 C1 1.686(11) .
C1 C2 1.502(14) .
C2 H2A 0.9800 .
C2 H2B 0.9800 .
C2 H2C 0.9800 .

loop_
_geom_torsion_atom_site_label_1
_geom_torsion_atom_site_label_2
_geom_torsion_atom_site_label_3
_geom_torsion_atom_site_label_4
_geom_torsion
_geom_torsion_site_symmetry_1
Au1 S1 C1 S2 -2.5(9) .
Au1 S1 C1 C2 176.7(6) .
Au1 S2 C1 S1 2.2(9) 5_666
Au1 S2 C1 C2 -176.9(6) 5_666

loop_
_exptl_oxdiff_crystal_face_indexfrac_h
_exptl_oxdiff_crystal_face_indexfrac_k
_exptl_oxdiff_crystal_face_indexfrac_l
_exptl_oxdiff_crystal_face_x
_exptl_oxdiff_crystal_face_y
_exptl_oxdiff_crystal_face_z
0.9988 -0.0003 -0.5069 0.1167 0.0050 0.0631
0.0006 -0.9986 0.0087 -0.0862 0.3368 0.1330
-0.0006 0.9986 -0.0087 0.0862 -0.3368 -0.1330
-0.0002 -0.0003 -0.9998 -0.0228 -0.0343 0.0718
0.0002 0.0003 0.9998 0.0228 0.0343 -0.0718
-0.9988 0.0003 0.5069 -0.1167 -0.0050 -0.0631

loop_
_twin_individual_id
_twin_individual_mass_fraction_refined
_oxdiff_twin_reflns_isolated
_oxdiff_twin_reflns_overlapped
_twin_individual_twin_lattice_type
_twin_individual_twin_matrix_11
_twin_individual_twin_matrix_12
_twin_individual_twin_matrix_13
_twin_individual_twin_matrix_21
_twin_individual_twin_matrix_22
_twin_individual_twin_matrix_23
_twin_individual_twin_matrix_31
_twin_individual_twin_matrix_32
_twin_individual_twin_matrix_33
1 0.6885 9262 5838 ref 1.0000 0.0000 0.0000 0.0000 1.0000 0.0000 0.0000 0.0000 1.0000
2 0.3115 9295 5838 nmt 1.0000 0.0011 -0.0003 -0.0001 -0.9994 -0.0001 -0.5079 0.0030 -1.0009
